data_4336714
loop_
_publ_author_name
'Rodrigue Djeda'
'Christophe Desmarets'
'Lise-Marie Chamoreau'
'Yanling Li'
'Yves Journaux'
'Geoffrey Gontard'
'Hani Amouri'

_publ_contact_author
;
  Hani Amouri
;
_publ_contact_author_email hani.amouri@upmc.fr
_publ_contact_author_fax '00 33 1 44 27 38 41'
_publ_contact_author_phone '00 33 1 44 27 30 83'
_publ_section_title
;
 Meso-Helicates with Rigid Angular Tetradentate Ligand: Design, Molecular
 Structures, and Progress Towards Self-Assembly of Metal-Organic Nanotubes
;
_journal_name_full 'Inorganic Chemistry'
_journal_page_first 13042
_journal_page_last 13047
_journal_paper_doi 10.1021/ic4017195
_journal_volume 52
_journal_year 2013
_chemical_formula_moiety 'C94 H72 N16 Ni2, 4(B F4), 5(C2 H3 N)'
_chemical_formula_sum 'C104 H87 B4 F16 N21 Ni2'
_chemical_formula_weight 2095.60
_chemical_name_systematic
;
 ?
;
_space_group_crystal_system triclinic
_space_group_IT_number 2
_space_group_name_Hall '-P 1'
_space_group_name_H-M_alt 'P -1'
_symmetry_space_group_name_Hall '-P 1'
_symmetry_space_group_name_H-M 'P -1'
_atom_sites_solution_hydrogens geom
_atom_sites_solution_primary direct
_atom_sites_solution_secondary difmap
_audit_creation_method SHELXL-2013
_cell_angle_alpha 79.794(2)
_cell_angle_beta 82.135(2)
_cell_angle_gamma 61.1010(10)
_cell_formula_units_Z 1
_cell_length_a 12.2211(5)
_cell_length_b 12.3191(5)
_cell_length_c 20.3835(8)
_cell_measurement_reflns_used 9924
_cell_measurement_temperature 200(2)
_cell_measurement_theta_max 25.13
_cell_measurement_theta_min 2.21
_cell_volume 2639.46(19)
_computing_cell_refinement 'Bruker SAINT'
_computing_data_collection 'Bruker APEX2'
_computing_data_reduction 'Bruker SAINT'
_computing_molecular_graphics 'DIAMOND. Crystal Impact GbR, Bonn, Germany'
_computing_publication_material 'WinGX publication routines (Farrugia, 1999)'
_computing_structure_refinement 'SHELXL-2013 (Sheldrick, 2013)'
_computing_structure_solution 'SUPERFLIP (Palatinus & Chapuis, 2007)'
_diffrn_ambient_temperature 200(2)
_diffrn_measured_fraction_theta_full 0.999
_diffrn_measured_fraction_theta_max 0.994
_diffrn_measurement_device_type 'Bruker APEX-II CCD'
_diffrn_measurement_method '\f and \w scans'
_diffrn_radiation_monochromator graphite
_diffrn_radiation_source 'fine-focus sealed tube'
_diffrn_radiation_type MoK\a
_diffrn_radiation_wavelength 0.71073
_diffrn_reflns_av_R_equivalents 0.0268
_diffrn_reflns_av_unetI/netI 0.0354
_diffrn_reflns_Laue_measured_fraction_full 0.999
_diffrn_reflns_Laue_measured_fraction_max 0.994
_diffrn_reflns_limit_h_max 15
_diffrn_reflns_limit_h_min -15
_diffrn_reflns_limit_k_max 15
_diffrn_reflns_limit_k_min -15
_diffrn_reflns_limit_l_max 25
_diffrn_reflns_limit_l_min -25
_diffrn_reflns_number 32696
_diffrn_reflns_point_group_measured_fraction_full 0.999
_diffrn_reflns_point_group_measured_fraction_max 0.994
_diffrn_reflns_theta_full 25.242
_diffrn_reflns_theta_max 26.074
_diffrn_reflns_theta_min 1.960
_exptl_absorpt_coefficient_mu 0.441
_exptl_absorpt_correction_T_max 0.745
_exptl_absorpt_correction_T_min 0.688
_exptl_absorpt_correction_type multi-scan
_exptl_absorpt_process_details
;
SADABS, Bruker AXS Inc., Madison, 
Wisconsin, USA. or Sheldrick, G. M. (1996)
;
_exptl_crystal_colour pink
_exptl_crystal_density_diffrn 1.318
_exptl_crystal_description block
_exptl_crystal_F_000 1078
_exptl_crystal_size_max 0.18
_exptl_crystal_size_mid 0.15
_exptl_crystal_size_min 0.13
_refine_diff_density_max 0.920
_refine_diff_density_min -0.497
_refine_diff_density_rms 0.089
_refine_ls_extinction_method none
_refine_ls_goodness_of_fit_ref 1.053
_refine_ls_hydrogen_treatment constr
_refine_ls_matrix_type full
_refine_ls_number_parameters 673
_refine_ls_number_reflns 10395
_refine_ls_number_restraints 1
_refine_ls_restrained_S_all 1.053
_refine_ls_R_factor_all 0.0882
_refine_ls_R_factor_gt 0.0642
_refine_ls_shift/su_max 0.000
_refine_ls_shift/su_mean 0.000
_refine_ls_structure_factor_coef Fsqd
_refine_ls_weighting_details 'w=1/[\s^2^(Fo^2^)+(0.1249P)^2^+2.1488P] where P=(Fo^2^+2Fc^2^)/3'
_refine_ls_weighting_scheme calc
_refine_ls_wR_factor_gt 0.1908
_refine_ls_wR_factor_ref 0.2099
_reflns_Friedel_coverage 0.000
_reflns_number_gt 7727
_reflns_number_total 10395
_reflns_threshold_expression 'I > 2\s(I)'
_cod_data_source_file ic4017195_si_001_1.cif
_cod_data_source_block rd071112_0m
_cod_database_code 4336714
_shelx_space_group_comment
;
The symmetry employed for this shelxl refinement is uniquely defined
by the following loop, which should always be used as a source of
symmetry information in preference to the above space-group names.
They are only intended as comments.
;

loop_
_space_group_symop_operation_xyz
'x, y, z'
'-x, -y, -z'

loop_
_atom_site_label
_atom_site_type_symbol
_atom_site_fract_x
_atom_site_fract_y
_atom_site_fract_z
_atom_site_U_iso_or_equiv
_atom_site_adp_type
_atom_site_occupancy
_atom_site_site_symmetry_order
_atom_site_calc_flag
_atom_site_refinement_flags_posn
_atom_site_refinement_flags_adp
_atom_site_refinement_flags_occupancy
_atom_site_disorder_assembly
_atom_site_disorder_group
Ni1 Ni 0.81299(4) 0.24844(4) 0.14897(2) 0.03521(16) Uani 1 1 d . . . . .
N1 N 0.7574(3) 0.1490(3) 0.09937(15) 0.0375(6) Uani 1 1 d . . . . .
N2 N 0.6372(2) 0.4044(2) 0.12744(14) 0.0334(6) Uani 1 1 d . . . . .
N3 N 0.5524(2) 0.2670(3) 0.14266(15) 0.0361(6) Uani 1 1 d . . . . .
N4 N 0.7578(3) 0.1903(3) 0.24132(15) 0.0376(6) Uani 1 1 d . . . . .
N5 N 0.8611(3) 0.3477(3) 0.19963(14) 0.0353(6) Uani 1 1 d . . . . .
N6 N 0.6904(3) 0.3853(3) 0.27871(15) 0.0379(7) Uani 1 1 d . . . . .
N7 N 0.9946(3) 0.0980(3) 0.15900(17) 0.0456(7) Uani 1 1 d . . . . .
N8 N 0.8760(3) 0.3054(3) 0.05538(16) 0.0430(7) Uani 1 1 d . . . . .
C1 C 0.8394(4) 0.0666(4) 0.0584(2) 0.0486(9) Uani 1 1 d . . . . .
H1 H 0.9251 0.0465 0.0567 0.058 Uiso 1 1 calc R U . . .
C2 C 0.8042(4) 0.0101(4) 0.0186(2) 0.0494(10) Uani 1 1 d . . . . .
H2 H 0.8649 -0.0504 -0.0081 0.059 Uiso 1 1 calc R U . . .
C3 C 0.6791(4) 0.0434(4) 0.01880(19) 0.0472(9) Uani 1 1 d . . . . .
H3 H 0.6519 0.0078 -0.0089 0.057 Uiso 1 1 calc R U . . .
C4 C 0.5939(3) 0.1289(3) 0.05950(18) 0.0407(8) Uani 1 1 d . . . . .
H4 H 0.5072 0.1537 0.0599 0.049 Uiso 1 1 calc R U . . .
C5 C 0.6368(3) 0.1782(3) 0.09988(17) 0.0342(7) Uani 1 1 d . . . . .
C6 C 0.5369(3) 0.3897(3) 0.12336(17) 0.0350(7) Uani 1 1 d . . . . .
C7 C 0.4265(3) 0.4863(4) 0.0988(2) 0.0476(9) Uani 1 1 d . . . . .
H7 H 0.3577 0.4725 0.0951 0.057 Uiso 1 1 calc R U . . .
C8 C 0.4178(4) 0.6037(4) 0.0797(2) 0.0528(10) Uani 1 1 d . . . . .
H8 H 0.3425 0.6719 0.0633 0.063 Uiso 1 1 calc R U . . .
C9 C 0.5193(4) 0.6202(4) 0.0847(2) 0.0491(9) Uani 1 1 d . . . . .
H9 H 0.5149 0.7002 0.0729 0.059 Uiso 1 1 calc R U . . .
C10 C 0.6281(3) 0.5181(3) 0.10729(19) 0.0413(8) Uani 1 1 d . . . . .
H10 H 0.6997 0.5289 0.1086 0.050 Uiso 1 1 calc R U . . .
C11 C 0.4645(3) 0.2431(3) 0.18723(17) 0.0332(7) Uani 1 1 d . . . . .
C12 C 0.4742(3) 0.1246(3) 0.19994(18) 0.0395(8) Uani 1 1 d . . . . .
H12 H 0.5419 0.0581 0.1794 0.047 Uiso 1 1 calc R U . . .
C13 C 0.3870(3) 0.1019(3) 0.24203(18) 0.0409(8) Uani 1 1 d . . . . .
H13 H 0.3951 0.0201 0.2496 0.049 Uiso 1 1 calc R U . . .
C14 C 0.2874(3) 0.1967(4) 0.27369(18) 0.0404(8) Uani 1 1 d . . . . .
C15 C 0.2827(3) 0.3125(4) 0.26421(18) 0.0424(8) Uani 1 1 d . . . . .
H15 H 0.2182 0.3774 0.2872 0.051 Uiso 1 1 calc R U . . .
C16 C 0.3696(3) 0.3365(3) 0.22197(18) 0.0384(8) Uani 1 1 d . . . . .
H16 H 0.3645 0.4170 0.2166 0.046 Uiso 1 1 calc R U . . .
C17 C 0.1926(3) 0.1718(4) 0.31331(19) 0.0458(9) Uani 1 1 d . . . . .
C18 C 0.1141(3) 0.1484(4) 0.34334(18) 0.0450(9) Uani 1 1 d . . . . .
C19 C 0.0246(3) 0.1143(4) 0.38108(17) 0.0424(8) Uani 1 1 d . . . . .
C20 C 0.0276(3) 0.0017(4) 0.37416(18) 0.0453(9) Uani 1 1 d . . . . .
H20 H 0.0863 -0.0491 0.3426 0.054 Uiso 1 1 calc R U . . .
C21 C 0.0529(4) 1.0370(4) 0.58782(19) 0.0458(9) Uani 1 1 d . . . . .
C22 C 0.1386(3) 0.9607(4) 0.54224(19) 0.0459(9) Uani 1 1 d . . . . .
H22 H 0.1939 0.9865 0.5153 0.055 Uiso 1 1 calc R U . . .
C23 C 0.1448(3) 0.8487(3) 0.53541(17) 0.0406(8) Uani 1 1 d . . . . .
C24 C 0.0636(3) 0.8093(4) 0.57377(17) 0.0411(8) Uani 1 1 d . . . . .
H24 H 0.0683 0.7317 0.5692 0.049 Uiso 1 1 calc R U . . .
C25 C 0.0450(5) 1.1606(4) 0.5936(2) 0.0627(12) Uani 1 1 d . . . . .
H25A H 0.1260 1.1581 0.5792 0.094 Uiso 1 1 calc R U . . .
H25B H 0.0234 1.1774 0.6401 0.094 Uiso 1 1 calc R U . . .
H25C H -0.0197 1.2271 0.5652 0.094 Uiso 1 1 calc R U . . .
C26 C 0.2351(3) 0.7730(4) 0.48716(19) 0.0443(9) Uani 1 1 d . . . . .
C27 C 0.3101(4) 0.7128(4) 0.4466(2) 0.0479(9) Uani 1 1 d . . . . .
C28 C 0.4075(3) 0.6355(4) 0.40154(19) 0.0447(9) Uani 1 1 d . . . . .
C29 C 0.3827(3) 0.6315(4) 0.3376(2) 0.0463(9) Uani 1 1 d . . . . .
H29 H 0.3010 0.6827 0.3221 0.056 Uiso 1 1 calc R U . . .
C30 C 0.4785(3) 0.5518(4) 0.29657(19) 0.0428(8) Uani 1 1 d . . . . .
H30 H 0.4629 0.5506 0.2524 0.051 Uiso 1 1 calc R U . . .
C31 C 0.5960(3) 0.4746(3) 0.32032(18) 0.0391(8) Uani 1 1 d . . . . .
C32 C 0.6211(3) 0.4787(4) 0.38345(19) 0.0452(9) Uani 1 1 d . . . . .
H32 H 0.7020 0.4254 0.3996 0.054 Uiso 1 1 calc R U . . .
C33 C 0.5279(4) 0.5609(4) 0.42292(19) 0.0494(9) Uani 1 1 d . . . . .
H33 H 0.5462 0.5666 0.4656 0.059 Uiso 1 1 calc R U . . .
C34 C 0.6918(3) 0.2682(3) 0.28649(17) 0.0372(7) Uani 1 1 d . . . . .
C35 C 0.6251(4) 0.2353(4) 0.3405(2) 0.0499(9) Uani 1 1 d . . . . .
H35 H 0.5744 0.2932 0.3709 0.060 Uiso 1 1 calc R U . . .
C36 C 0.6333(4) 0.1200(4) 0.3490(2) 0.0581(11) Uani 1 1 d . . . . .
H36 H 0.5875 0.0972 0.3852 0.070 Uiso 1 1 calc R U . . .
C37 C 0.7090(4) 0.0353(4) 0.3046(2) 0.0546(11) Uani 1 1 d . . . . .
H37 H 0.7177 -0.0467 0.3107 0.066 Uiso 1 1 calc R U . . .
C38 C 0.7704(4) 0.0726(3) 0.2523(2) 0.0455(9) Uani 1 1 d . . . . .
H38 H 0.8238 0.0146 0.2224 0.055 Uiso 1 1 calc R U . . .
C39 C 0.7926(3) 0.4058(3) 0.25101(17) 0.0362(7) Uani 1 1 d . . . . .
C40 C 0.8195(4) 0.4871(4) 0.2773(2) 0.0504(10) Uani 1 1 d . . . . .
H40 H 0.7670 0.5325 0.3123 0.060 Uiso 1 1 calc R U . . .
C41 C 0.9228(4) 0.5006(4) 0.2518(2) 0.0557(10) Uani 1 1 d . . . . .
H41 H 0.9428 0.5547 0.2695 0.067 Uiso 1 1 calc R U . . .
C42 C 0.9972(4) 0.4358(4) 0.2007(2) 0.0466(9) Uani 1 1 d . . . . .
H42 H 1.0703 0.4424 0.1834 0.056 Uiso 1 1 calc R U . . .
C43 C 0.9633(3) 0.3620(4) 0.17565(19) 0.0424(8) Uani 1 1 d . . . . .
H43 H 1.0135 0.3183 0.1396 0.051 Uiso 1 1 calc R U . . .
C44 C 1.0973(4) 0.0348(4) 0.1662(2) 0.0457(9) Uani 1 1 d . . . . .
C45 C 1.2307(4) -0.0437(5) 0.1741(3) 0.0681(13) Uani 1 1 d . . . . .
H45A H 1.2575 -0.1249 0.1595 0.102 Uiso 1 1 calc R U . . .
H45B H 1.2478 -0.0558 0.2212 0.102 Uiso 1 1 calc R U . . .
H45C H 1.2768 -0.0032 0.1470 0.102 Uiso 1 1 calc R U . . .
C46 C 0.9039(3) 0.3387(3) 0.0038(2) 0.0410(8) Uani 1 1 d . . . . .
C47 C 0.9400(4) 0.3815(5) -0.0621(2) 0.0576(11) Uani 1 1 d . . . . .
H47A H 0.8671 0.4549 -0.0816 0.086 Uiso 1 1 calc R U . . .
H47B H 0.9714 0.3147 -0.0905 0.086 Uiso 1 1 calc R U . . .
H47C H 1.0058 0.4038 -0.0590 0.086 Uiso 1 1 calc R U . . .
B1 B 1.0868(6) 0.7390(5) 0.2118(4) 0.0697(16) Uani 1 1 d . . . . .
F1A F 1.1176(7) 0.7843(6) 0.1420(3) 0.1236(19) Uani 0.8 1 d . . P A 1
F2A F 1.1399(6) 0.6191(4) 0.2159(4) 0.132(2) Uani 0.8 1 d . . P A 1
F3A F 0.9649(4) 0.7830(5) 0.2140(4) 0.141(3) Uani 0.8 1 d . . P A 1
F1B F 1.086(2) 0.638(2) 0.2706(13) 0.121(7) Uiso 0.2 1 d . . P A 2
F2B F 1.1985(16) 0.6779(17) 0.1845(9) 0.082(4) Uiso 0.2 1 d . . P A 2
F3B F 1.0269(19) 0.8151(15) 0.1651(9) 0.076(4) Uiso 0.2 1 d . . P A 2
F4 F 1.1132(3) 0.7980(3) 0.25329(16) 0.0894(10) Uani 1 1 d . . . . .
B2 B 0.7531(4) 0.7210(5) -0.0238(3) 0.0537(12) Uani 1 1 d . . . . .
F5 F 0.8257(3) 0.7768(3) -0.04862(18) 0.0875(9) Uani 1 1 d . . . . .
F6 F 0.7217(3) 0.6776(3) -0.07134(18) 0.0924(10) Uani 1 1 d . . . . .
F7 F 0.8186(3) 0.6198(3) 0.02391(18) 0.0931(10) Uani 1 1 d . . . . .
F8 F 0.6470(2) 0.8042(3) 0.00914(16) 0.0757(8) Uani 1 1 d . . . . .
N9A N 0.5297(9) 0.7978(9) 0.2102(5) 0.112(3) Uiso 0.7 1 d . . P B 1
C48A C 0.6219(8) 0.7910(7) 0.1858(4) 0.0665(18) Uiso 0.7 1 d . . P B 1
C49A C 0.7316(10) 0.7775(10) 0.1545(6) 0.077(3) Uiso 0.7 1 d . . P B 1
N9B N 0.569(2) 0.797(2) 0.2546(12) 0.113(6) Uiso 0.3 1 d . . P C 2
C48B C 0.6473(19) 0.7893(19) 0.2155(11) 0.076(5) Uiso 0.3 1 d . . P C 2
C49B C 0.7467(19) 0.7923(19) 0.1643(10) 0.057(5) Uiso 0.3 1 d . . P C 2
N10 N 0.1388(12) 0.4816(13) 0.5518(7) 0.240(6) Uani 1 1 d . . . . .
C50 C 0.1594(12) 0.4687(13) 0.4922(8) 0.188(5) Uani 1 1 d . . . . .
C51 C 0.1733(16) 0.4569(15) 0.4221(6) 0.237(7) Uani 1 1 d . . . . .
N11 N 0.5664(16) -0.1819(16) 0.5079(8) 0.150(5) Uiso 0.5 1 d D . P . .
C52 C 0.4592(10) -0.0902(10) 0.4022(6) 0.075(3) Uiso 0.5 1 d . . P . .
C53 C 0.5181(13) -0.1362(13) 0.4587(7) 0.092(3) Uiso 0.5 1 d D . P . .

loop_
_atom_site_aniso_label
_atom_site_aniso_U_11
_atom_site_aniso_U_22
_atom_site_aniso_U_33
_atom_site_aniso_U_23
_atom_site_aniso_U_13
_atom_site_aniso_U_12
Ni1 0.0254(2) 0.0362(3) 0.0425(3) -0.00859(19) 0.00683(17) -0.01430(19)
N1 0.0274(14) 0.0363(15) 0.0454(16) -0.0123(13) 0.0078(12) -0.0126(12)
N2 0.0303(14) 0.0311(14) 0.0375(15) -0.0054(12) 0.0043(11) -0.0147(12)
N3 0.0261(14) 0.0304(14) 0.0495(17) -0.0082(13) 0.0087(12) -0.0134(12)
N4 0.0322(15) 0.0325(15) 0.0456(16) -0.0019(13) 0.0008(12) -0.0151(12)
N5 0.0286(14) 0.0375(15) 0.0383(15) -0.0032(12) 0.0030(11) -0.0162(12)
N6 0.0324(15) 0.0351(15) 0.0425(16) -0.0053(13) 0.0083(12) -0.0154(12)
N7 0.0319(17) 0.0436(17) 0.057(2) -0.0107(15) 0.0035(14) -0.0145(14)
N8 0.0358(16) 0.0527(19) 0.0463(19) -0.0117(15) 0.0060(14) -0.0258(15)
C1 0.0350(19) 0.050(2) 0.062(2) -0.0269(19) 0.0161(17) -0.0190(17)
C2 0.047(2) 0.049(2) 0.054(2) -0.0239(19) 0.0173(18) -0.0231(18)
C3 0.057(2) 0.050(2) 0.044(2) -0.0109(17) 0.0025(17) -0.0316(19)
C4 0.0370(19) 0.0411(19) 0.044(2) -0.0019(16) -0.0020(15) -0.0200(16)
C5 0.0304(17) 0.0303(16) 0.0409(18) -0.0061(14) 0.0059(14) -0.0152(14)
C6 0.0285(16) 0.0317(17) 0.0421(18) -0.0076(14) 0.0039(14) -0.0127(14)
C7 0.0323(19) 0.042(2) 0.066(3) -0.0013(18) -0.0054(17) -0.0167(16)
C8 0.039(2) 0.037(2) 0.070(3) 0.0014(19) -0.0074(19) -0.0099(17)
C9 0.049(2) 0.0337(19) 0.062(2) -0.0004(18) -0.0029(19) -0.0198(17)
C10 0.0402(19) 0.0372(19) 0.049(2) -0.0035(16) 0.0016(16) -0.0221(16)
C11 0.0240(15) 0.0365(17) 0.0384(17) -0.0048(14) -0.0001(13) -0.0142(13)
C12 0.0306(17) 0.0348(18) 0.047(2) -0.0101(15) 0.0073(15) -0.0117(14)
C13 0.0358(18) 0.0384(18) 0.047(2) -0.0048(16) 0.0051(15) -0.0183(15)
C14 0.0324(18) 0.047(2) 0.0384(18) -0.0034(16) 0.0033(14) -0.0184(16)
C15 0.0318(18) 0.044(2) 0.045(2) -0.0115(16) 0.0069(15) -0.0127(15)
C16 0.0302(17) 0.0369(18) 0.047(2) -0.0118(15) 0.0042(14) -0.0146(15)
C17 0.038(2) 0.048(2) 0.0401(19) -0.0046(16) 0.0080(16) -0.0147(17)
C18 0.039(2) 0.046(2) 0.0385(19) -0.0012(16) 0.0081(16) -0.0150(17)
C19 0.0345(18) 0.048(2) 0.0340(18) -0.0007(16) 0.0061(14) -0.0144(16)
C20 0.040(2) 0.048(2) 0.0375(19) -0.0098(16) 0.0092(15) -0.0146(17)
C21 0.042(2) 0.047(2) 0.044(2) -0.0041(17) -0.0016(16) -0.0178(17)
C22 0.0345(19) 0.054(2) 0.045(2) -0.0013(17) 0.0039(15) -0.0209(17)
C23 0.0276(17) 0.046(2) 0.0354(18) -0.0034(15) 0.0024(14) -0.0084(15)
C24 0.0317(18) 0.044(2) 0.0383(19) -0.0036(16) 0.0043(14) -0.0130(15)
C25 0.069(3) 0.057(3) 0.065(3) -0.010(2) 0.000(2) -0.032(2)
C26 0.0305(18) 0.050(2) 0.042(2) -0.0040(17) 0.0067(15) -0.0138(16)
C27 0.0368(19) 0.052(2) 0.047(2) -0.0054(18) 0.0096(16) -0.0177(17)
C28 0.0374(19) 0.045(2) 0.044(2) -0.0085(16) 0.0124(16) -0.0164(17)
C29 0.0291(18) 0.048(2) 0.051(2) -0.0038(18) -0.0006(15) -0.0113(16)
C30 0.0361(19) 0.049(2) 0.0387(19) -0.0092(16) 0.0031(15) -0.0166(17)
C31 0.0335(18) 0.0370(18) 0.0410(19) -0.0048(15) 0.0074(14) -0.0145(15)
C32 0.0323(18) 0.048(2) 0.042(2) -0.0009(17) 0.0017(15) -0.0103(16)
C33 0.040(2) 0.062(2) 0.0357(19) -0.0074(17) 0.0038(15) -0.0172(19)
C34 0.0301(17) 0.0387(18) 0.0393(18) 0.0012(15) -0.0009(14) -0.0157(15)
C35 0.050(2) 0.058(2) 0.046(2) -0.0017(18) 0.0044(17) -0.032(2)
C36 0.068(3) 0.069(3) 0.051(2) 0.009(2) -0.002(2) -0.049(2)
C37 0.065(3) 0.048(2) 0.063(3) 0.012(2) -0.020(2) -0.038(2)
C38 0.046(2) 0.0356(19) 0.056(2) 0.0018(17) -0.0108(18) -0.0203(17)
C39 0.0342(17) 0.0331(17) 0.0390(18) 0.0012(14) 0.0020(14) -0.0170(14)
C40 0.055(2) 0.048(2) 0.054(2) -0.0173(18) 0.0115(19) -0.0287(19)
C41 0.061(3) 0.057(2) 0.062(3) -0.008(2) 0.000(2) -0.039(2)
C42 0.039(2) 0.053(2) 0.052(2) 0.0035(18) -0.0030(17) -0.0288(18)
C43 0.0345(18) 0.049(2) 0.0413(19) -0.0007(16) 0.0032(15) -0.0212(17)
C44 0.038(2) 0.043(2) 0.056(2) -0.0108(18) 0.0049(17) -0.0199(18)
C45 0.035(2) 0.074(3) 0.087(3) -0.002(3) -0.006(2) -0.020(2)
C46 0.0298(17) 0.044(2) 0.049(2) -0.0119(17) 0.0031(15) -0.0166(16)
C47 0.057(3) 0.075(3) 0.044(2) -0.006(2) 0.0052(19) -0.036(2)
B1 0.057(3) 0.050(3) 0.100(5) -0.027(3) -0.009(3) -0.017(3)
F1A 0.176(6) 0.148(5) 0.094(3) -0.040(3) 0.012(4) -0.110(5)
F2A 0.144(5) 0.045(2) 0.176(6) -0.021(3) -0.012(4) -0.017(3)
F3A 0.050(2) 0.127(4) 0.260(8) -0.092(5) -0.018(3) -0.030(3)
F4 0.114(3) 0.102(2) 0.081(2) -0.0132(18) -0.0183(18) -0.070(2)
B2 0.038(2) 0.055(3) 0.072(3) -0.014(2) -0.007(2) -0.022(2)
F5 0.0719(19) 0.090(2) 0.111(2) -0.0296(18) 0.0300(17) -0.0493(17)
F6 0.083(2) 0.084(2) 0.112(3) -0.0413(19) -0.0343(18) -0.0243(17)
F7 0.089(2) 0.081(2) 0.107(3) -0.0074(19) -0.0270(19) -0.0346(18)
F8 0.0520(15) 0.087(2) 0.097(2) -0.0359(17) 0.0125(14) -0.0364(15)
N10 0.259(14) 0.292(15) 0.218(12) -0.137(11) -0.029(10) -0.131(12)
C50 0.185(11) 0.192(12) 0.200(13) -0.086(10) -0.034(10) -0.072(9)
C51 0.33(2) 0.255(16) 0.129(9) -0.108(10) 0.033(11) -0.126(15)

loop_
_atom_type_symbol
_atom_type_description
_atom_type_scat_dispersion_real
_atom_type_scat_dispersion_imag
_atom_type_scat_source
C C 0.0033 0.0016 'International Tables Vol C Tables 4.2.6.8 and 6.1.1.4'
H H 0.0000 0.0000 'International Tables Vol C Tables 4.2.6.8 and 6.1.1.4'
B B 0.0013 0.0007 'International Tables Vol C Tables 4.2.6.8 and 6.1.1.4'
N N 0.0061 0.0033 'International Tables Vol C Tables 4.2.6.8 and 6.1.1.4'
F F 0.0171 0.0103 'International Tables Vol C Tables 4.2.6.8 and 6.1.1.4'
Ni Ni 0.3393 1.1124 'International Tables Vol C Tables 4.2.6.8 and 6.1.1.4'

loop_
_geom_angle_atom_site_label_1
_geom_angle_atom_site_label_2
_geom_angle_atom_site_label_3
_geom_angle
_geom_angle_site_symmetry_1
N4 Ni1 N5 84.48(11) .
N4 Ni1 N8 177.97(12) .
N5 Ni1 N8 94.48(11) .
N4 Ni1 N1 93.96(11) .
N5 Ni1 N1 177.84(10) .
N8 Ni1 N1 87.13(11) .
N4 Ni1 N7 90.53(12) .
N5 Ni1 N7 89.06(12) .
N8 Ni1 N7 87.72(12) .
N1 Ni1 N7 92.45(12) .
N4 Ni1 N2 96.04(11) .
N5 Ni1 N2 92.28(11) .
N8 Ni1 N2 85.73(11) .
N1 Ni1 N2 86.40(11) .
N7 Ni1 N2 173.39(11) .
C5 N1 C1 117.7(3) .
C5 N1 Ni1 120.9(2) .
C1 N1 Ni1 120.8(2) .
C6 N2 C10 117.9(3) .
C6 N2 Ni1 121.0(2) .
C10 N2 Ni1 120.3(2) .
C6 N3 C11 121.8(3) .
C6 N3 C5 114.8(3) .
C11 N3 C5 120.7(3) .
C34 N4 C38 118.8(3) .
C34 N4 Ni1 122.6(2) .
C38 N4 Ni1 117.5(3) .
C39 N5 C43 118.7(3) .
C39 N5 Ni1 123.4(2) .
C43 N5 Ni1 117.7(2) .
C34 N6 C39 124.1(3) .
C34 N6 C31 115.1(3) .
C39 N6 C31 117.8(3) .
C44 N7 Ni1 166.7(3) .
C46 N8 Ni1 176.5(3) .
N1 C1 C2 122.9(3) .
N1 C1 H1 118.5 .
C2 C1 H1 118.5 .
C3 C2 C1 118.5(3) .
C3 C2 H2 120.8 .
C1 C2 H2 120.8 .
C4 C3 C2 119.3(4) .
C4 C3 H3 120.3 .
C2 C3 H3 120.3 .
C3 C4 C5 118.9(3) .
C3 C4 H4 120.5 .
C5 C4 H4 120.5 .
N1 C5 C4 122.6(3) .
N1 C5 N3 116.3(3) .
C4 C5 N3 121.0(3) .
N2 C6 C7 122.4(3) .
N2 C6 N3 115.9(3) .
C7 C6 N3 121.6(3) .
C6 C7 C8 118.9(3) .
C6 C7 H7 120.6 .
C8 C7 H7 120.6 .
C9 C8 C7 119.1(4) .
C9 C8 H8 120.4 .
C7 C8 H8 120.4 .
C8 C9 C10 118.7(3) .
C8 C9 H9 120.6 .
C10 C9 H9 120.6 .
N2 C10 C9 122.9(3) .
N2 C10 H10 118.6 .
C9 C10 H10 118.6 .
C12 C11 C16 118.1(3) .
C12 C11 N3 120.8(3) .
C16 C11 N3 121.0(3) .
C13 C12 C11 120.9(3) .
C13 C12 H12 119.6 .
C11 C12 H12 119.6 .
C12 C13 C14 121.2(3) .
C12 C13 H13 119.4 .
C14 C13 H13 119.4 .
C15 C14 C13 117.6(3) .
C15 C14 C17 122.7(3) .
C13 C14 C17 119.7(3) .
C14 C15 C16 121.6(3) .
C14 C15 H15 119.2 .
C16 C15 H15 119.2 .
C15 C16 C11 120.3(3) .
C15 C16 H16 119.9 .
C11 C16 H16 119.9 .
C18 C17 C14 176.5(4) .
C17 C18 C19 177.1(4) .
C24 C19 C20 119.4(3) 2_566
C24 C19 C18 120.6(4) 2_566
C20 C19 C18 120.0(3) .
C21 C20 C19 121.5(3) 2_566
C21 C20 H20 119.2 2_566
C19 C20 H20 119.2 .
C20 C21 C22 118.3(4) 2_566
C20 C21 C25 121.0(4) 2_566
C22 C21 C25 120.7(4) .
C23 C22 C21 121.3(3) .
C23 C22 H22 119.4 .
C21 C22 H22 119.4 .
C22 C23 C24 120.6(3) .
C22 C23 C26 119.2(3) .
C24 C23 C26 120.2(4) .
C19 C24 C23 119.0(4) 2_566
C19 C24 H24 120.5 2_566
C23 C24 H24 120.5 .
C21 C25 H25A 109.5 .
C21 C25 H25B 109.5 .
H25A C25 H25B 109.5 .
C21 C25 H25C 109.5 .
H25A C25 H25C 109.5 .
H25B C25 H25C 109.5 .
C27 C26 C23 178.5(4) .
C26 C27 C28 175.6(5) .
C33 C28 C29 119.1(3) .
C33 C28 C27 119.4(4) .
C29 C28 C27 121.5(4) .
C28 C29 C30 119.7(3) .
C28 C29 H29 120.2 .
C30 C29 H29 120.2 .
C31 C30 C29 119.9(3) .
C31 C30 H30 120.1 .
C29 C30 H30 120.1 .
C32 C31 C30 120.6(3) .
C32 C31 N6 120.7(3) .
C30 C31 N6 118.6(3) .
C33 C32 C31 119.4(3) .
C33 C32 H32 120.3 .
C31 C32 H32 120.3 .
C32 C33 C28 121.2(4) .
C32 C33 H33 119.4 .
C28 C33 H33 119.4 .
N4 C34 C35 120.9(3) .
N4 C34 N6 118.7(3) .
C35 C34 N6 120.4(3) .
C36 C35 C34 119.4(4) .
C36 C35 H35 120.3 .
C34 C35 H35 120.3 .
C35 C36 C37 119.8(4) .
C35 C36 H36 120.1 .
C37 C36 H36 120.1 .
C38 C37 C36 118.4(4) .
C38 C37 H37 120.8 .
C36 C37 H37 120.8 .
C37 C38 N4 122.3(4) .
C37 C38 H38 118.9 .
N4 C38 H38 118.9 .
N5 C39 C40 120.9(3) .
N5 C39 N6 118.9(3) .
C40 C39 N6 120.2(3) .
C41 C40 C39 119.1(4) .
C41 C40 H40 120.5 .
C39 C40 H40 120.5 .
C42 C41 C40 120.0(4) .
C42 C41 H41 120.0 .
C40 C41 H41 120.0 .
C43 C42 C41 118.0(3) .
C43 C42 H42 121.0 .
C41 C42 H42 121.0 .
N5 C43 C42 123.1(3) .
N5 C43 H43 118.4 .
C42 C43 H43 118.4 .
N7 C44 C45 178.1(5) .
C44 C45 H45A 109.5 .
C44 C45 H45B 109.5 .
H45A C45 H45B 109.5 .
C44 C45 H45C 109.5 .
H45A C45 H45C 109.5 .
H45B C45 H45C 109.5 .
N8 C46 C47 179.8(4) .
C46 C47 H47A 109.5 .
C46 C47 H47B 109.5 .
H47A C47 H47B 109.5 .
C46 C47 H47C 109.5 .
H47A C47 H47C 109.5 .
H47B C47 H47C 109.5 .
F3B B1 F2B 103.6(13) .
F2A B1 F3A 108.9(6) .
F3B B1 F4 110.1(9) .
F2A B1 F4 121.9(6) .
F2B B1 F4 98.7(9) .
F3A B1 F4 108.6(5) .
F2A B1 F1A 106.1(6) .
F3A B1 F1A 103.6(6) .
F4 B1 F1A 106.3(5) .
F3B B1 F1B 144.1(14) .
F2B B1 F1B 100.6(13) .
F4 B1 F1B 91.9(10) .
F6 B2 F5 113.4(5) .
F6 B2 F8 110.5(4) .
F5 B2 F8 109.1(4) .
F6 B2 F7 108.2(4) .
F5 B2 F7 108.8(4) .
F8 B2 F7 106.7(4) .
N9A C48A C49A 176.2(11) .
N9B C48B C49B 175(2) .
N10 C50 C51 175.5(16) .
N11 C53 C52 175.4(17) .

loop_
_geom_bond_atom_site_label_1
_geom_bond_atom_site_label_2
_geom_bond_distance
_geom_bond_site_symmetry_2
Ni1 N4 2.038(3) .
Ni1 N5 2.053(3) .
Ni1 N8 2.090(3) .
Ni1 N1 2.101(3) .
Ni1 N7 2.102(3) .
Ni1 N2 2.114(3) .
N1 C5 1.337(4) .
N1 C1 1.350(4) .
N2 C6 1.338(4) .
N2 C10 1.342(4) .
N3 C6 1.417(4) .
N3 C11 1.419(4) .
N3 C5 1.423(4) .
N4 C34 1.335(4) .
N4 C38 1.362(5) .
N5 C39 1.325(4) .
N5 C43 1.359(4) .
N6 C34 1.415(4) .
N6 C39 1.416(4) .
N6 C31 1.448(4) .
N7 C44 1.127(5) .
N8 C46 1.129(5) .
C1 C2 1.381(6) .
C1 H1 0.9500 .
C2 C3 1.378(6) .
C2 H2 0.9500 .
C3 C4 1.376(5) .
C3 H3 0.9500 .
C4 C5 1.387(5) .
C4 H4 0.9500 .
C6 C7 1.382(5) .
C7 C8 1.385(6) .
C7 H7 0.9500 .
C8 C9 1.369(6) .
C8 H8 0.9500 .
C9 C10 1.381(5) .
C9 H9 0.9500 .
C10 H10 0.9500 .
C11 C12 1.385(5) .
C11 C16 1.395(5) .
C12 C13 1.379(5) .
C12 H12 0.9500 .
C13 C14 1.393(5) .
C13 H13 0.9500 .
C14 C15 1.379(5) .
C14 C17 1.445(5) .
C15 C16 1.386(5) .
C15 H15 0.9500 .
C16 H16 0.9500 .
C17 C18 1.193(5) .
C18 C19 1.436(5) .
C19 C24 1.396(5) 2_566
C19 C20 1.401(6) .
C20 C21 1.382(5) 2_566
C20 H20 0.9500 .
C21 C20 1.382(5) 2_566
C21 C22 1.391(5) .
C21 C25 1.503(6) .
C22 C23 1.376(6) .
C22 H22 0.9500 .
C23 C24 1.397(5) .
C23 C26 1.445(5) .
C24 C19 1.397(5) 2_566
C24 H24 0.9500 .
C25 H25A 0.9800 .
C25 H25B 0.9800 .
C25 H25C 0.9800 .
C26 C27 1.195(5) .
C27 C28 1.443(5) .
C28 C33 1.388(6) .
C28 C29 1.391(6) .
C29 C30 1.395(5) .
C29 H29 0.9500 .
C30 C31 1.381(5) .
C30 H30 0.9500 .
C31 C32 1.378(5) .
C32 C33 1.376(5) .
C32 H32 0.9500 .
C33 H33 0.9500 .
C34 C35 1.399(5) .
C35 C36 1.355(6) .
C35 H35 0.9500 .
C36 C37 1.391(7) .
C36 H36 0.9500 .
C37 C38 1.361(6) .
C37 H37 0.9500 .
C38 H38 0.9500 .
C39 C40 1.398(5) .
C40 C41 1.372(6) .
C40 H40 0.9500 .
C41 C42 1.371(6) .
C41 H41 0.9500 .
C42 C43 1.359(5) .
C42 H42 0.9500 .
C43 H43 0.9500 .
C44 C45 1.453(6) .
C45 H45A 0.9800 .
C45 H45B 0.9800 .
C45 H45C 0.9800 .
C46 C47 1.446(6) .
C47 H47A 0.9800 .
C47 H47B 0.9800 .
C47 H47C 0.9800 .
B1 F3B 1.239(17) .
B1 F2A 1.286(7) .
B1 F2B 1.299(17) .
B1 F3A 1.314(7) .
B1 F4 1.365(6) .
B1 F1A 1.502(9) .
B1 F1B 1.57(2) .
B2 F6 1.362(6) .
B2 F5 1.363(6) .
B2 F8 1.380(6) .
B2 F7 1.400(6) .
N9A C48A 1.138(11) .
C48A C49A 1.348(13) .
N9B C48B 1.13(3) .
C48B C49B 1.50(3) .
N10 C50 1.229(16) .
C50 C51 1.441(17) .
N11 C53 1.146(14) .
C52 C53 1.328(17) .
